data_4503547
loop_
_publ_author_name
'Frisch, Mark'
'Cahill, Christopher L.'

_publ_section_title
;
 Thorium(IV) Coordination Polymers in the Pyridine and
 Pyrazinedicarboxylic Acid Systems
;
_journal_issue 8
_journal_name_full 'Crystal Growth &amp; Design'
_journal_page_first 2921
_journal_paper_doi 10.1021/cg800029z
_journal_volume 8
_journal_year 2008
_chemical_formula_moiety 'C21 H13 N3 O17 Th'
_chemical_formula_sum 'C21 H13 N3 O17 Th'
_chemical_formula_weight 811.38
_chemical_name_systematic
;
 ?
;
_space_group_IT_number 1
_symmetry_cell_setting triclinic
_symmetry_space_group_name_Hall 'P 1'
_symmetry_space_group_name_H-M 'P 1'
_atom_sites_solution_hydrogens geom
_atom_sites_solution_primary direct
_atom_sites_solution_secondary difmap
_audit_creation_method SHELXL-97
_cell_angle_alpha 69.7890(10)
_cell_angle_beta 84.9580(10)
_cell_angle_gamma 69.4250(10)
_cell_formula_units_Z 1
_cell_length_a 7.9925(5)
_cell_length_b 9.3928(6)
_cell_length_c 9.4723(6)
_cell_measurement_reflns_used 11437
_cell_measurement_temperature 298(2)
_cell_measurement_theta_max 30.30
_cell_measurement_theta_min 2.29
_cell_volume 624.30(7)
_computing_cell_refinement 'SAINTPLUS (Bruker AXS, 2005)'
_computing_data_collection 'APEX II (Bruker AXS, 2005)'
_computing_data_reduction 'SAINTPLUS (Bruker AXS, 2005)'
_computing_publication_material 'WINGX (Farrugia, 1998)'
_computing_structure_refinement 'SHELXL-97 (Sheldrick, 1997)'
_computing_structure_solution 'SHELXS (Sheldrick, 2004)'
_diffrn_ambient_temperature 298(2)
_diffrn_measured_fraction_theta_full 0.991
_diffrn_measured_fraction_theta_max 0.922
_diffrn_measurement_device_type 'Bruker APEX II CCD'
_diffrn_measurement_method 'phi and omega scans'
_diffrn_radiation_monochromator graphite
_diffrn_radiation_source 'fine-focus sealed tube'
_diffrn_radiation_type MoK\a
_diffrn_radiation_wavelength 0.71073
_diffrn_reflns_av_R_equivalents 0.0296
_diffrn_reflns_av_sigmaI/netI 0.0585
_diffrn_reflns_limit_h_max 11
_diffrn_reflns_limit_h_min -11
_diffrn_reflns_limit_k_max 12
_diffrn_reflns_limit_k_min -12
_diffrn_reflns_limit_l_max 12
_diffrn_reflns_limit_l_min -13
_diffrn_reflns_number 12367
_diffrn_reflns_theta_full 25.00
_diffrn_reflns_theta_max 30.30
_diffrn_reflns_theta_min 2.29
_exptl_absorpt_coefficient_mu 6.064
_exptl_absorpt_correction_T_max 0.886
_exptl_absorpt_correction_T_min 0.747
_exptl_absorpt_correction_type multi-scan
_exptl_absorpt_process_details 'SADABS, Sheldrick (2004)'
_exptl_crystal_colour colorless
_exptl_crystal_density_diffrn 2.147
_exptl_crystal_density_method 'not measured'
_exptl_crystal_description needle
_exptl_crystal_F_000 382
_exptl_crystal_size_max 0.40
_exptl_crystal_size_mid 0.04
_exptl_crystal_size_min 0.02
_refine_diff_density_max 0.965
_refine_diff_density_min -0.580
_refine_diff_density_rms 0.115
_refine_ls_abs_structure_details 'Flack H D (1983), Acta Cryst. A39, 876-881'
_refine_ls_abs_structure_Flack 0.009(5)
_refine_ls_extinction_method none
_refine_ls_goodness_of_fit_ref 0.861
_refine_ls_hydrogen_treatment mixed
_refine_ls_matrix_type full
_refine_ls_number_parameters 395
_refine_ls_number_reflns 5700
_refine_ls_number_restraints 7
_refine_ls_restrained_S_all 0.860
_refine_ls_R_factor_all 0.0226
_refine_ls_R_factor_gt 0.0226
_refine_ls_shift/su_max 0.000
_refine_ls_shift/su_mean 0.000
_refine_ls_structure_factor_coef Fsqd
_refine_ls_weighting_details 'calc w=1/[\s^2^(Fo^2^)+(0.0000P)^2^+0.0000P] where P=(Fo^2^+2Fc^2^)/3'
_refine_ls_weighting_scheme calc
_refine_ls_wR_factor_gt 0.0458
_refine_ls_wR_factor_ref 0.0458
_reflns_number_gt 5700
_reflns_number_total 5700
_reflns_threshold_expression >2sigma(I)
_cod_data_source_file cg800029z-file018.cif
_cod_data_source_block 3
_cod_database_code 4503547

loop_
_symmetry_equiv_pos_as_xyz
'x, y, z'

loop_
_atom_site_label
_atom_site_type_symbol
_atom_site_fract_x
_atom_site_fract_y
_atom_site_fract_z
_atom_site_U_iso_or_equiv
_atom_site_adp_type
_atom_site_occupancy
_atom_site_symmetry_multiplicity
_atom_site_calc_flag
_atom_site_refinement_flags
Th1 Th 0.605530(15) 0.730610(15) 0.999680(15) 0.01409(4) Uani 1 1 d .
O1 O 0.5297(5) 0.5253(4) 1.2097(4) 0.0265(8) Uani 1 1 d .
O5 O 0.3931(4) 1.0009(4) 0.8406(4) 0.0268(7) Uani 1 1 d .
O6 O 0.5105(5) 0.3785(5) 1.4473(4) 0.0374(10) Uani 1 1 d .
O7 O 0.2748(4) 0.7299(4) 1.0009(4) 0.0294(8) Uani 1 1 d .
O9 O 0.9274(4) 0.6345(4) 0.9859(4) 0.0221(7) Uani 1 1 d .
O11 O 0.4246(5) 0.8608(4) 1.1727(4) 0.0286(8) Uani 1 1 d .
O13 O 0.4312(5) 0.7705(5) 0.5411(4) 0.0380(10) Uani 1 1 d .
O14 O 0.5057(5) 0.6961(4) 0.7834(4) 0.0263(7) Uani 1 1 d .
N1 N 0.7699(5) 0.4350(4) 0.9907(5) 0.0208(8) Uani 1 1 d .
N3 N 0.7332(5) 0.8534(5) 0.7245(4) 0.0235(8) Uani 1 1 d .
N4 N 0.7825(5) 0.6096(5) 1.2700(4) 0.0232(8) Uani 1 1 d .
C1 C 0.9384(7) 0.5004(7) 1.5563(5) 0.0296(11) Uani 1 1 d .
H1 H 0.9910 0.4639 1.6518 0.036 Uiso 1 1 calc R
C2 C 0.8008(7) 0.4537(6) 1.5323(6) 0.0307(11) Uani 1 1 d .
H2 H 0.7589 0.3850 1.6116 0.037 Uiso 1 1 calc R
C3 C 0.5767(6) 0.4665(6) 1.3480(6) 0.0245(10) Uani 1 1 d .
C4 C 0.8930(6) 1.0084(6) 0.5517(5) 0.0251(10) Uani 1 1 d .
C5 C 0.6834(6) 0.3334(6) 1.0051(6) 0.0213(9) Uani 1 1 d .
H5 H 0.5597 0.3706 1.0119 0.026 Uiso 1 1 calc R
C6 C 0.9965(6) 0.6032(6) 1.4345(5) 0.0233(10) Uani 1 1 d .
C7 C 0.9142(6) 0.6539(6) 1.2951(5) 0.0255(10) Uani 1 1 d .
H7 H 0.9533 0.7231 1.2140 0.031 Uiso 1 1 calc R
C8 C 0.6439(6) 0.8622(6) 0.6059(5) 0.0224(9) Uani 1 1 d .
C10 C 0.7260(6) 0.5105(6) 1.3885(5) 0.0219(9) Uani 1 1 d .
C11 C 0.9495(6) 0.3804(5) 0.9801(5) 0.0194(9) Uani 1 1 d .
C12 C 0.7672(6) 0.1750(5) 1.0103(5) 0.0180(8) Uani 1 1 d .
C13 C 0.8557(6) 0.9244(6) 0.6966(5) 0.0251(10) Uani 1 1 d .
H13 H 0.9196 0.9177 0.7775 0.030 Uiso 1 1 calc R
C14 C 0.6699(7) 0.9453(7) 0.4593(6) 0.0299(11) Uani 1 1 d .
H14 H 0.6032 0.9515 0.3804 0.036 Uiso 1 1 calc R
C15 C 0.7971(7) 1.0197(7) 0.4316(6) 0.0322(12) Uani 1 1 d .
H15 H 0.8178 1.0763 0.3336 0.039 Uiso 1 1 calc R
C16 C 0.5158(6) 0.7705(6) 0.6449(5) 0.0208(9) Uani 1 1 d .
C18 C 1.0419(6) 0.2268(6) 0.9815(6) 0.0257(10) Uani 1 1 d .
H18 H 1.1653 0.1931 0.9726 0.031 Uiso 1 1 calc R
C19 C 1.0339(6) 0.5056(5) 0.9675(5) 0.0178(8) Uani 1 1 d .
C21 C 0.9510(6) 0.1210(6) 0.9960(6) 0.0251(10) Uani 1 1 d .
H21 H 1.0120 0.0164 0.9962 0.030 Uiso 1 1 calc R
O4 O 1.1938(4) 0.4777(4) 0.9418(5) 0.0334(9) Uani 1 1 d .
OW2 O 0.4389(7) 1.2863(5) 0.7585(5) 0.0436(10) Uani 1 1 d D
OW1 O 0.2901(7) 0.2908(7) 0.3036(6) 0.0549(13) Uani 1 1 d D
HW1 H 0.449(7) 1.333(6) 0.673(3) 0.022(14) Uiso 1 1 d D
HW2 H 0.334(5) 1.307(17) 0.750(16) 0.17(6) Uiso 1 1 d D
HW4 H 0.318(9) 0.267(8) 0.230(5) 0.05(2) Uiso 1 1 d D
HW3 H 0.349(10) 0.308(10) 0.356(7) 0.07(3) Uiso 1 1 d D
C9 C 1.1361(7) 0.6691(6) 1.4429(5) 0.0260(10) Uani 1 1 d .
O8 O 1.2001(5) 0.6345(5) 1.5777(4) 0.0341(9) Uani 1 1 d .
O10 O 1.1844(5) 0.7520(6) 1.3289(4) 0.0439(11) Uani 1 1 d .
C20 C 0.6528(6) 0.0702(5) 1.0411(5) 0.0182(9) Uani 1 1 d .
O2 O 0.7129(4) -0.0581(4) 1.0072(4) 0.0212(7) Uani 1 1 d .
O3 O 0.5090(5) 0.1153(4) 1.1025(4) 0.0278(8) Uani 1 1 d .
C17 C 1.0370(7) 1.0808(7) 0.5305(6) 0.0289(11) Uani 1 1 d .
O15 O 1.1209(6) 1.0711(5) 0.6353(4) 0.0436(11) Uani 1 1 d .
O16 O 1.0589(6) 1.1543(6) 0.3888(4) 0.0456(11) Uani 1 1 d .

loop_
_atom_site_aniso_label
_atom_site_aniso_U_11
_atom_site_aniso_U_22
_atom_site_aniso_U_33
_atom_site_aniso_U_23
_atom_site_aniso_U_13
_atom_site_aniso_U_12
Th1 0.01487(6) 0.01350(6) 0.01693(6) -0.00655(4) 0.00121(4) -0.00720(4)
O1 0.0324(19) 0.0321(19) 0.0212(16) -0.0062(15) 0.0000(14) -0.0209(16)
O5 0.0250(17) 0.0199(16) 0.0335(19) -0.0085(15) -0.0066(14) -0.0040(13)
O6 0.051(2) 0.046(2) 0.0246(18) -0.0035(17) 0.0046(17) -0.036(2)
O7 0.0193(17) 0.031(2) 0.039(2) -0.0086(17) 0.0005(15) -0.0125(15)
O9 0.0186(16) 0.0209(17) 0.0316(18) -0.0120(15) 0.0025(13) -0.0094(13)
O11 0.0334(19) 0.0273(18) 0.038(2) -0.0202(16) 0.0155(15) -0.0191(15)
O13 0.043(2) 0.058(3) 0.0276(19) -0.0157(19) -0.0040(16) -0.032(2)
O14 0.0330(19) 0.0284(18) 0.0245(17) -0.0095(15) -0.0011(14) -0.0178(15)
N1 0.0173(18) 0.0120(17) 0.034(2) -0.0092(16) 0.0025(15) -0.0052(14)
N3 0.024(2) 0.032(2) 0.0189(19) -0.0088(18) 0.0004(15) -0.0141(17)
N4 0.0232(19) 0.030(2) 0.0181(18) -0.0035(17) 0.0001(15) -0.0159(17)
C1 0.033(3) 0.037(3) 0.019(2) -0.004(2) -0.002(2) -0.017(2)
C2 0.037(3) 0.030(3) 0.022(2) 0.000(2) 0.000(2) -0.016(2)
C3 0.024(2) 0.023(2) 0.028(2) -0.010(2) 0.0052(19) -0.0086(19)
C4 0.025(2) 0.029(2) 0.024(2) -0.011(2) -0.0021(19) -0.009(2)
C5 0.018(2) 0.021(2) 0.029(3) -0.009(2) -0.0003(19) -0.0107(18)
C6 0.022(2) 0.029(2) 0.019(2) -0.0078(19) -0.0010(17) -0.0093(19)
C7 0.026(2) 0.033(3) 0.018(2) -0.002(2) 0.0014(18) -0.017(2)
C8 0.021(2) 0.029(2) 0.021(2) -0.009(2) -0.0011(17) -0.0128(19)
C10 0.023(2) 0.020(2) 0.022(2) -0.0060(19) 0.0028(18) -0.0082(18)
C11 0.017(2) 0.022(2) 0.024(2) -0.0091(18) 0.0023(17) -0.0107(17)
C12 0.022(2) 0.0137(19) 0.023(2) -0.0096(17) 0.0013(17) -0.0084(16)
C13 0.024(2) 0.039(3) 0.015(2) -0.008(2) -0.0001(17) -0.014(2)
C14 0.033(3) 0.038(3) 0.022(2) -0.008(2) -0.005(2) -0.017(2)
C15 0.036(3) 0.040(3) 0.022(2) -0.006(2) -0.001(2) -0.020(2)
C16 0.021(2) 0.022(2) 0.020(2) -0.0097(18) -0.0012(17) -0.0063(18)
C18 0.019(2) 0.022(2) 0.037(3) -0.013(2) 0.0023(19) -0.0058(18)
C19 0.018(2) 0.018(2) 0.019(2) -0.0055(17) -0.0003(16) -0.0095(17)
C21 0.027(2) 0.018(2) 0.032(3) -0.013(2) 0.003(2) -0.0062(19)
O4 0.0183(16) 0.031(2) 0.056(2) -0.0184(18) 0.0113(16) -0.0133(15)
OW2 0.057(3) 0.035(2) 0.031(2) 0.0016(19) -0.001(2) -0.019(2)
OW1 0.063(3) 0.089(4) 0.044(3) -0.033(3) 0.019(2) -0.057(3)
C9 0.024(2) 0.033(3) 0.023(2) -0.009(2) 0.0022(18) -0.013(2)
O8 0.041(2) 0.045(2) 0.0231(18) -0.0106(17) -0.0067(16) -0.0217(18)
O10 0.043(2) 0.073(3) 0.0271(19) -0.008(2) 0.0018(17) -0.043(2)
C20 0.025(2) 0.016(2) 0.0140(19) -0.0025(17) 0.0012(17) -0.0104(18)
O2 0.0262(17) 0.0180(15) 0.0247(16) -0.0100(13) 0.0024(13) -0.0116(13)
O3 0.0297(19) 0.0226(17) 0.036(2) -0.0138(16) 0.0111(15) -0.0125(14)
C17 0.024(2) 0.033(3) 0.031(3) -0.010(2) -0.001(2) -0.012(2)
O15 0.044(2) 0.058(3) 0.035(2) -0.008(2) -0.0065(18) -0.031(2)
O16 0.054(3) 0.066(3) 0.030(2) -0.010(2) 0.0090(18) -0.043(2)

loop_
_atom_type_symbol
_atom_type_description
_atom_type_scat_dispersion_real
_atom_type_scat_dispersion_imag
_atom_type_scat_source
C C 0.0033 0.0016 'International Tables Vol C Tables 4.2.6.8 and 6.1.1.4'
H H 0.0000 0.0000 'International Tables Vol C Tables 4.2.6.8 and 6.1.1.4'
N N 0.0061 0.0033 'International Tables Vol C Tables 4.2.6.8 and 6.1.1.4'
O O 0.0106 0.0060 'International Tables Vol C Tables 4.2.6.8 and 6.1.1.4'
Th Th -7.2400 8.8979 'International Tables Vol C Tables 4.2.6.8 and 6.1.1.4'

loop_
_geom_angle_atom_site_label_1
_geom_angle_atom_site_label_2
_geom_angle_atom_site_label_3
_geom_angle
_geom_angle_site_symmetry_1
_geom_angle_site_symmetry_3
O9 Th1 O14 103.16(12) . .
O9 Th1 O2 72.03(11) . 1_565
O14 Th1 O2 128.63(11) . 1_565
O9 Th1 O11 128.11(12) . .
O14 Th1 O11 128.37(12) . .
O2 Th1 O11 71.20(11) 1_565 .
O9 Th1 O1 106.74(11) . .
O14 Th1 O1 102.12(11) . .
O2 Th1 O1 128.70(11) 1_565 .
O11 Th1 O1 71.48(12) . .
O9 Th1 O5 126.09(11) . .
O14 Th1 O5 72.07(12) . .
O2 Th1 O5 71.49(11) 1_565 .
O11 Th1 O5 72.89(12) . .
O1 Th1 O5 127.00(12) . .
O9 Th1 O7 158.18(10) . .
O14 Th1 O7 63.40(12) . .
O2 Th1 O7 129.72(11) 1_565 .
O11 Th1 O7 69.01(12) . .
O1 Th1 O7 62.86(11) . .
O5 Th1 O7 68.38(11) . .
O9 Th1 N1 61.17(11) . .
O14 Th1 N1 68.06(12) . .
O2 Th1 N1 133.15(11) 1_565 .
O11 Th1 N1 138.58(12) . .
O1 Th1 N1 67.60(13) . .
O5 Th1 N1 139.85(12) . .
O7 Th1 N1 97.12(12) . .
O9 Th1 N4 65.95(12) . .
O14 Th1 N4 151.43(12) . .
O2 Th1 N4 75.03(11) 1_565 .
O11 Th1 N4 70.06(13) . .
O1 Th1 N4 59.84(11) . .
O5 Th1 N4 136.17(12) . .
O7 Th1 N4 116.98(11) . .
N1 Th1 N4 83.96(13) . .
O9 Th1 N3 64.84(11) . .
O14 Th1 N3 61.18(11) . .
O2 Th1 N3 71.75(12) 1_565 .
O11 Th1 N3 131.79(12) . .
O1 Th1 N3 156.22(12) . .
O5 Th1 N3 66.83(12) . .
O7 Th1 N3 116.26(11) . .
N1 Th1 N3 89.57(13) . .
N4 Th1 N3 126.76(11) . .
C3 O1 Th1 131.4(3) . .
C19 O9 Th1 130.6(3) . .
C16 O14 Th1 128.8(3) . .
C5 N1 C11 118.0(4) . .
C5 N1 Th1 122.3(3) . .
C11 N1 Th1 119.6(3) . .
C13 N3 C8 117.7(4) . .
C13 N3 Th1 126.2(3) . .
C8 N3 Th1 115.4(3) . .
C7 N4 C10 117.6(4) . .
C7 N4 Th1 122.9(3) . .
C10 N4 Th1 119.3(3) . .
C2 C1 C6 118.5(4) . .
C2 C1 H1 120.7 . .
C6 C1 H1 120.7 . .
C1 C2 C10 119.0(4) . .
C1 C2 H2 120.5 . .
C10 C2 H2 120.5 . .
O6 C3 O1 125.1(5) . .
O6 C3 C10 119.9(4) . .
O1 C3 C10 115.0(4) . .
C15 C4 C13 118.5(5) . .
C15 C4 C17 122.1(4) . .
C13 C4 C17 119.4(4) . .
N1 C5 C12 123.6(4) . .
N1 C5 H5 118.2 . .
C12 C5 H5 118.2 . .
C7 C6 C1 118.5(4) . .
C7 C6 C9 116.4(4) . .
C1 C6 C9 125.0(4) . .
N4 C7 C6 123.7(4) . .
N4 C7 H7 118.2 . .
C6 C7 H7 118.2 . .
N3 C8 C14 123.0(4) . .
N3 C8 C16 114.9(4) . .
C14 C8 C16 122.0(4) . .
N4 C10 C2 122.6(4) . .
N4 C10 C3 113.5(4) . .
C2 C10 C3 123.9(4) . .
N1 C11 C18 122.0(4) . .
N1 C11 C19 113.2(4) . .
C18 C11 C19 124.7(4) . .
C5 C12 C21 118.1(4) . .
C5 C12 C20 117.3(4) . .
C21 C12 C20 124.5(4) . .
N3 C13 C4 123.1(4) . .
N3 C13 H13 118.5 . .
C4 C13 H13 118.5 . .
C8 C14 C15 118.7(4) . .
C8 C14 H14 120.6 . .
C15 C14 H14 120.6 . .
C4 C15 C14 119.0(5) . .
C4 C15 H15 120.5 . .
C14 C15 H15 120.5 . .
O13 C16 O14 125.1(4) . .
O13 C16 C8 118.6(4) . .
O14 C16 C8 116.3(4) . .
C11 C18 C21 119.9(4) . .
C11 C18 H18 120.1 . .
C21 C18 H18 120.1 . .
O4 C19 O9 125.3(4) . .
O4 C19 C11 120.0(4) . .
O9 C19 C11 114.7(4) . .
C12 C21 C18 118.4(4) . .
C12 C21 H21 120.8 . .
C18 C21 H21 120.8 . .
HW1 OW2 HW2 94(10) . .
HW4 OW1 HW3 128(8) . .
O10 C9 O8 123.6(5) . .
O10 C9 C6 120.3(4) . .
O8 C9 C6 116.1(4) . .
O3 C20 O2 125.7(4) . .
O3 C20 C12 116.4(4) . .
O2 C20 C12 117.9(4) . .
C20 O2 Th1 137.6(3) . 1_545
O15 C17 O16 125.0(5) . .
O15 C17 C4 122.2(5) . .
O16 C17 C4 112.8(4) . .

loop_
_geom_bond_atom_site_label_1
_geom_bond_atom_site_label_2
_geom_bond_distance
_geom_bond_site_symmetry_2
Th1 O9 2.417(3) .
Th1 O14 2.422(3) .
Th1 O2 2.447(3) 1_565
Th1 O11 2.449(3) .
Th1 O1 2.450(3) .
Th1 O5 2.525(3) .
Th1 O7 2.644(3) .
Th1 N1 2.650(4) .
Th1 N4 2.710(4) .
Th1 N3 2.729(4) .
O1 C3 1.266(6) .
O6 C3 1.237(6) .
O9 C19 1.271(6) .
O13 C16 1.241(5) .
O14 C16 1.266(5) .
N1 C5 1.329(5) .
N1 C11 1.352(6) .
N3 C13 1.328(6) .
N3 C8 1.347(6) .
N4 C7 1.326(6) .
N4 C10 1.347(6) .
C1 C2 1.381(7) .
C1 C6 1.389(7) .
C1 H1 0.9300 .
C2 C10 1.383(7) .
C2 H2 0.9300 .
C3 C10 1.510(7) .
C4 C15 1.381(7) .
C4 C13 1.393(6) .
C4 C17 1.497(7) .
C5 C12 1.385(6) .
C5 H5 0.9300 .
C6 C7 1.379(6) .
C6 C9 1.474(7) .
C7 H7 0.9300 .
C8 C14 1.377(7) .
C8 C16 1.504(6) .
C11 C18 1.367(7) .
C11 C19 1.515(6) .
C12 C21 1.386(6) .
C12 C20 1.510(6) .
C13 H13 0.9300 .
C14 C15 1.384(7) .
C14 H14 0.9300 .
C15 H15 0.9300 .
C18 C21 1.389(7) .
C18 H18 0.9300 .
C19 O4 1.231(5) .
C21 H21 0.9300 .
OW2 HW1 0.79(2) .
OW2 HW2 0.80(2) .
OW1 HW4 0.79(2) .
OW1 HW3 0.80(2) .
C9 O10 1.216(6) .
C9 O8 1.308(6) .
C20 O3 1.244(6) .
C20 O2 1.273(5) .
O2 Th1 2.447(3) 1_545
C17 O15 1.207(6) .
C17 O16 1.309(6) .
